data_2222376
loop_
_publ_author_name
'Idrees, Mohammad'
'Shadab, Shah Mohammad'
'Kumar, Sarvendra'

_publ_section_title
;
 2-(Aminocarbonyl)hydrazin-1-ium 6-carboxypicolinate
;
_journal_issue 7
_journal_name_full 'Acta Crystallographica Section E'
_journal_page_first o1492
_journal_page_last o1493
_journal_paper_doi 10.1107/S1600536809020601
_journal_volume 65
_journal_year 2009
_chemical_formula_iupac 'C H6 N3 O +, C7 H4 N O4 -'
_chemical_formula_moiety 'C H6 N3 O +, C7 H4 N O4 -'
_chemical_formula_sum 'C8 H10 N4 O5'
_chemical_formula_weight 242.20
_chemical_melting_point 475
_chemical_name_systematic
;
2-(Aminocarbonyl)hydrazin-1-ium 6-carboxypicolinate
;
_space_group_IT_number 14
_symmetry_cell_setting monoclinic
_symmetry_space_group_name_Hall '-P 2ybc'
_symmetry_space_group_name_H-M 'P 1 21/c 1'
_atom_sites_solution_hydrogens geom
_atom_sites_solution_primary direct
_atom_sites_solution_secondary difmap
_audit_creation_method SHELXL-97
_cell_angle_alpha 90.00
_cell_angle_beta 97.305(2)
_cell_angle_gamma 90.00
_cell_formula_units_Z 4
_cell_length_a 7.9553(11)
_cell_length_b 14.965(2)
_cell_length_c 8.5510(11)
_cell_measurement_reflns_used 7532
_cell_measurement_temperature 293(2)
_cell_measurement_theta_max 25.97
_cell_measurement_theta_min 2.58
_cell_volume 1009.7(2)
_computing_cell_refinement 'SAINT (Bruker, 2001)'
_computing_data_collection 'SMART (Bruker, 2001)'
_computing_data_reduction 'SAINT (Bruker, 2001)'
_computing_molecular_graphics 'SHELXTL (Sheldrick, 2008)'
_computing_publication_material 'SHELXTL (Sheldrick, 2008)'
_computing_structure_refinement 'SHELXL-97 (Sheldrick, 2008)'
_computing_structure_solution 'SHELXS-97 (Sheldrick, 2008)'
_diffrn_ambient_temperature 293(2)
_diffrn_measured_fraction_theta_full 0.996
_diffrn_measured_fraction_theta_max 0.996
_diffrn_measurement_device_type 'Bruker SMART CCD'
_diffrn_measurement_method 'phi and omega scans'
_diffrn_radiation_monochromator graphite
_diffrn_radiation_source 'fine-focus sealed tube'
_diffrn_radiation_type MoK\a
_diffrn_radiation_wavelength 0.71073
_diffrn_reflns_av_R_equivalents 0.0230
_diffrn_reflns_av_sigmaI/netI 0.0150
_diffrn_reflns_limit_h_max 9
_diffrn_reflns_limit_h_min -9
_diffrn_reflns_limit_k_max 18
_diffrn_reflns_limit_k_min -18
_diffrn_reflns_limit_l_max 10
_diffrn_reflns_limit_l_min -10
_diffrn_reflns_number 10168
_diffrn_reflns_theta_full 26.04
_diffrn_reflns_theta_max 26.04
_diffrn_reflns_theta_min 2.58
_exptl_absorpt_coefficient_mu 0.134
_exptl_absorpt_correction_T_max 0.9672
_exptl_absorpt_correction_T_min 0.9608
_exptl_absorpt_correction_type multi-scan
_exptl_absorpt_process_details '(<i>SADABS</i>; Sheldrick, 2004)'
_exptl_crystal_colour colorless
_exptl_crystal_density_diffrn 1.593
_exptl_crystal_density_method 'not measured'
_exptl_crystal_description block
_exptl_crystal_F_000 504
_exptl_crystal_size_max 0.30
_exptl_crystal_size_mid 0.28
_exptl_crystal_size_min 0.25
_refine_diff_density_max 0.200
_refine_diff_density_min -0.246
_refine_ls_extinction_method none
_refine_ls_goodness_of_fit_ref 0.845
_refine_ls_hydrogen_treatment mixed
_refine_ls_matrix_type full
_refine_ls_number_parameters 170
_refine_ls_number_reflns 1980
_refine_ls_number_restraints 0
_refine_ls_restrained_S_all 0.845
_refine_ls_R_factor_all 0.0431
_refine_ls_R_factor_gt 0.0409
_refine_ls_shift/su_max 0.000
_refine_ls_shift/su_mean 0.000
_refine_ls_structure_factor_coef Fsqd
_refine_ls_weighting_details 'calc w=1/[\s^2^(Fo^2^)+(0.0606P)^2^+0.7523P] where P=(Fo^2^+2Fc^2^)/3'
_refine_ls_weighting_scheme calc
_refine_ls_wR_factor_gt 0.0994
_refine_ls_wR_factor_ref 0.1020
_reflns_number_gt 1865
_reflns_number_total 1980
_reflns_threshold_expression >2sigma(I)
_cod_data_source_file is2423.cif
_cod_data_source_block I
_cod_depositor_comments
;
The following automatic conversions were performed:
'_symmetry_cell_setting' value 'Monoclinic' changed to 'monoclinic'
according to '/home/saulius/struct/CIF-dictionaries/cif_core.dic'
dictionary named 'cif_core.dic' version 2.4.1 from 2010-06-29.

Automatic conversion script
Id: cif_fix_enum 1527 2010-12-29 10:47:43Z saulius 

The following automatic conversions were performed:

'_symmetry_cell_setting' value 'Monoclinic' changed to 'monoclinic'
according to /home/saulius/struct/CIF-dictionaries/cif_core.dic
dictionary named 'cif_core.dic' version 2.4.1 from 2010-06-29.

Automatic conversion script
Id: cif_fix_values 1715 2011-07-08 13:25:40Z adriana 
;
_cod_original_sg_symbol_H-M 'P 21/c '
_cod_database_code 2222376
_cod_database_fobs_code 2222376

loop_
_symmetry_equiv_pos_as_xyz
'x, y, z'
'-x, y+1/2, -z+1/2'
'-x, -y, -z'
'x, -y-1/2, z-1/2'

loop_
_atom_site_type_symbol
_atom_site_label
_atom_site_fract_x
_atom_site_fract_y
_atom_site_fract_z
_atom_site_U_iso_or_equiv
_atom_site_adp_type
_atom_site_calc_flag
_atom_site_refinement_flags
_atom_site_occupancy
_atom_site_disorder_assembly
_atom_site_disorder_group
C C1 0.47854(19) 0.35088(10) 0.52831(17) 0.0322(3) Uani d . 1 . .
C C2 0.37085(18) 0.41208(10) 0.41520(17) 0.0312(3) Uani d . 1 . .
C C3 0.2536(2) 0.47012(12) 0.46794(19) 0.0383(4) Uani d . 1 . .
H H3 0.2400 0.4728 0.5743 0.046 Uiso calc R 1 . .
C C4 0.1580(2) 0.52359(13) 0.3594(2) 0.0444(4) Uani d . 1 . .
H H4 0.0805 0.5639 0.3919 0.053 Uiso calc R 1 . .
C C5 0.1785(2) 0.51663(12) 0.2019(2) 0.0400(4) Uani d . 1 . .
H H5 0.1142 0.5512 0.1262 0.048 Uiso calc R 1 . .
C C6 0.29775(18) 0.45658(10) 0.15969(17) 0.0316(3) Uani d . 1 . .
C C7 0.31929(19) 0.44623(10) -0.01161(18) 0.0325(3) Uani d . 1 . .
C C8 0.99077(19) 0.22252(10) 0.68173(17) 0.0330(3) Uani d . 1 . .
N N1 0.39422(15) 0.40574(8) 0.26364(14) 0.0302(3) Uani d . 1 . .
N N2 0.70619(16) 0.17789(9) 0.68390(15) 0.0335(3) Uani d . 1 . .
H H01A 0.6308 0.1692 0.7509 0.050 Uiso calc R 1 . .
H H01B 0.7228 0.1269 0.6346 0.050 Uiso calc R 1 . .
H H01C 0.6675 0.2192 0.6134 0.050 Uiso calc R 1 . .
N N3 0.86050(17) 0.20697(11) 0.76760(17) 0.0426(4) Uani d . 1 . .
N N4 1.1225(2) 0.26456(12) 0.75923(19) 0.0475(4) Uani d . 1 . .
O O1 0.59699(15) 0.31012(8) 0.47629(13) 0.0395(3) Uani d . 1 . .
O O2 0.44050(16) 0.34339(9) 0.66510(13) 0.0463(3) Uani d . 1 . .
O O3 0.42447(16) 0.38249(9) -0.03960(14) 0.0448(3) Uani d . 1 . .
O O4 0.24379(16) 0.49243(8) -0.11360(14) 0.0452(3) Uani d . 1 . .
O O5 0.98177(14) 0.19620(8) 0.54419(13) 0.0407(3) Uani d . 1 . .
H H04 1.205(3) 0.2741(15) 0.711(3) 0.057(6) Uiso d . 1 . .
H H06 1.114(3) 0.2797(14) 0.857(3) 0.054(6) Uiso d . 1 . .
H H08 0.853(3) 0.2351(14) 0.857(3) 0.053(6) Uiso d . 1 . .
H H09 0.429(3) 0.3798(15) -0.137(3) 0.057(6) Uiso d . 1 . .

loop_
_atom_site_aniso_label
_atom_site_aniso_U_11
_atom_site_aniso_U_22
_atom_site_aniso_U_33
_atom_site_aniso_U_12
_atom_site_aniso_U_13
_atom_site_aniso_U_23
C1 0.0362(8) 0.0364(8) 0.0250(7) -0.0052(6) 0.0080(6) -0.0025(6)
C2 0.0300(7) 0.0367(8) 0.0280(7) -0.0046(6) 0.0081(6) -0.0038(6)
C3 0.0362(8) 0.0488(9) 0.0319(8) 0.0001(7) 0.0116(6) -0.0065(7)
C4 0.0383(9) 0.0506(10) 0.0463(10) 0.0095(7) 0.0132(7) -0.0057(8)
C5 0.0342(8) 0.0458(9) 0.0399(9) 0.0051(7) 0.0040(7) 0.0013(7)
C6 0.0292(7) 0.0353(8) 0.0306(8) -0.0035(6) 0.0046(6) -0.0012(6)
C7 0.0308(7) 0.0361(8) 0.0299(8) -0.0055(6) 0.0016(6) 0.0002(6)
C8 0.0336(8) 0.0387(8) 0.0277(7) 0.0037(6) 0.0078(6) 0.0043(6)
N1 0.0303(6) 0.0354(7) 0.0256(6) -0.0017(5) 0.0065(5) -0.0016(5)
N2 0.0306(7) 0.0398(7) 0.0314(7) -0.0036(5) 0.0087(5) 0.0008(5)
N3 0.0344(7) 0.0675(10) 0.0273(7) -0.0105(7) 0.0095(5) -0.0106(7)
N4 0.0356(8) 0.0707(11) 0.0383(8) -0.0115(7) 0.0125(6) -0.0101(7)
O1 0.0437(7) 0.0467(7) 0.0301(6) 0.0099(5) 0.0128(5) 0.0059(5)
O2 0.0561(8) 0.0610(8) 0.0245(6) 0.0025(6) 0.0153(5) 0.0014(5)
O3 0.0514(7) 0.0597(8) 0.0233(6) 0.0161(6) 0.0053(5) -0.0021(5)
O4 0.0549(7) 0.0471(7) 0.0323(6) 0.0058(6) 0.0009(5) 0.0057(5)
O5 0.0393(6) 0.0584(7) 0.0262(6) -0.0001(5) 0.0107(4) -0.0009(5)

loop_
_atom_type_symbol
_atom_type_description
_atom_type_scat_dispersion_real
_atom_type_scat_dispersion_imag
_atom_type_scat_source
C C 0.0033 0.0016 'International Tables Vol C Tables 4.2.6.8 and 6.1.1.4'
H H 0.0000 0.0000 'International Tables Vol C Tables 4.2.6.8 and 6.1.1.4'
N N 0.0061 0.0033 'International Tables Vol C Tables 4.2.6.8 and 6.1.1.4'
O O 0.0106 0.0060 'International Tables Vol C Tables 4.2.6.8 and 6.1.1.4'

loop_
_geom_angle_atom_site_label_1
_geom_angle_atom_site_label_2
_geom_angle_atom_site_label_3
_geom_angle_site_symmetry_1
_geom_angle_site_symmetry_3
_geom_angle
_geom_angle_publ_flag
O2 C1 O1 . . 124.90(15) ?
O2 C1 C2 . . 117.83(14) ?
O1 C1 C2 . . 117.25(13) ?
N1 C2 C3 . . 122.73(15) ?
N1 C2 C1 . . 116.04(13) ?
C3 C2 C1 . . 121.22(13) ?
C4 C3 C2 . . 118.65(15) ?
C4 C3 H3 . . 120.7 ?
C2 C3 H3 . . 120.7 ?
C3 C4 C5 . . 119.29(15) ?
C3 C4 H4 . . 120.4 ?
C5 C4 H4 . . 120.4 ?
C4 C5 C6 . . 118.16(15) ?
C4 C5 H5 . . 120.9 ?
C6 C5 H5 . . 120.9 ?
N1 C6 C5 . . 123.36(14) ?
N1 C6 C7 . . 117.54(13) ?
C5 C6 C7 . . 119.09(14) ?
O4 C7 O3 . . 123.62(15) ?
O4 C7 C6 . . 122.35(15) ?
O3 C7 C6 . . 114.02(13) ?
O5 C8 N4 . . 125.06(15) ?
O5 C8 N3 . . 120.18(15) ?
N4 C8 N3 . . 114.74(14) ?
C2 N1 C6 . . 117.78(13) ?
N3 N2 H01A . . 109.5 ?
N3 N2 H01B . . 109.5 ?
H01A N2 H01B . . 109.5 ?
N3 N2 H01C . . 109.5 ?
H01A N2 H01C . . 109.5 ?
H01B N2 H01C . . 109.5 ?
C8 N3 N2 . . 116.86(13) ?
C8 N3 H08 . . 121.6(14) ?
N2 N3 H08 . . 116.0(14) ?
C8 N4 H04 . . 117.1(16) ?
C8 N4 H06 . . 116.7(14) ?
H04 N4 H06 . . 126(2) ?
C7 O3 H09 . . 108.9(15) ?

loop_
_geom_bond_atom_site_label_1
_geom_bond_atom_site_label_2
_geom_bond_site_symmetry_2
_geom_bond_distance
_geom_bond_publ_flag
C1 O2 . 1.2499(18) ?
C1 O1 . 1.2507(19) ?
C1 C2 . 1.516(2) ?
C2 N1 . 1.3358(19) ?
C2 C3 . 1.391(2) ?
C3 C4 . 1.379(2) ?
C3 H3 . 0.9300 ?
C4 C5 . 1.381(2) ?
C4 H4 . 0.9300 ?
C5 C6 . 1.387(2) ?
C5 H5 . 0.9300 ?
C6 N1 . 1.336(2) ?
C6 C7 . 1.504(2) ?
C7 O4 . 1.2107(19) ?
C7 O3 . 1.311(2) ?
C8 O5 . 1.2338(19) ?
C8 N4 . 1.326(2) ?
C8 N3 . 1.364(2) ?
N2 N3 . 1.4090(19) ?
N2 H01A . 0.8900 ?
N2 H01B . 0.8900 ?
N2 H01C . 0.8900 ?
N3 H08 . 0.88(2) ?
N4 H04 . 0.83(2) ?
N4 H06 . 0.88(2) ?
O3 H09 . 0.84(2) ?

loop_
_geom_hbond_atom_site_label_D
_geom_hbond_atom_site_label_H
_geom_hbond_atom_site_label_A
_geom_hbond_site_symmetry_A
_geom_hbond_distance_DH
_geom_hbond_distance_HA
_geom_hbond_distance_DA
_geom_hbond_angle_DHA
N2 H01A O1 4_566 0.89 2.00 2.7551(17) 141
N2 H01A N1 4_566 0.89 2.21 2.9361(17) 139
N2 H01B O4 2_645 0.89 2.04 2.8781(19) 156
N2 H01C O1 . 0.89 1.84 2.7258(18) 176
N4 H04 O2 1_655 0.83(2) 2.22(2) 2.993(2) 155(2)
N3 H08 O5 4_566 0.88(2) 2.06(2) 2.8362(19) 146.2(19)
N3 H08 O1 4_566 0.88(2) 2.49(2) 2.9319(18) 112.0(16)
O3 H09 O2 1_554 0.84(2) 1.79(2) 2.6109(16) 165(2)
N4 H06 O5 4_566 0.88(2) 2.05(2) 2.869(2) 153.5(19)

loop_
_geom_torsion_atom_site_label_1
_geom_torsion_atom_site_label_2
_geom_torsion_atom_site_label_3
_geom_torsion_atom_site_label_4
_geom_torsion_site_symmetry_1
_geom_torsion_site_symmetry_2
_geom_torsion_site_symmetry_3
_geom_torsion_site_symmetry_4
_geom_torsion
_geom_torsion_publ_flag
O2 C1 C2 N1 . . . . -167.83(14) ?
O1 C1 C2 N1 . . . . 10.7(2) ?
O2 C1 C2 C3 . . . . 11.3(2) ?
O1 C1 C2 C3 . . . . -170.13(15) ?
N1 C2 C3 C4 . . . . -0.3(2) ?
C1 C2 C3 C4 . . . . -179.36(15) ?
C2 C3 C4 C5 . . . . 1.4(3) ?
C3 C4 C5 C6 . . . . -1.1(3) ?
C4 C5 C6 N1 . . . . -0.5(2) ?
C4 C5 C6 C7 . . . . 178.52(15) ?
N1 C6 C7 O4 . . . . -176.25(14) ?
C5 C6 C7 O4 . . . . 4.7(2) ?
N1 C6 C7 O3 . . . . 4.6(2) ?
C5 C6 C7 O3 . . . . -174.44(14) ?
C3 C2 N1 C6 . . . . -1.2(2) ?
C1 C2 N1 C6 . . . . 177.91(13) ?
C5 C6 N1 C2 . . . . 1.6(2) ?
C7 C6 N1 C2 . . . . -177.39(13) ?
O5 C8 N3 N2 . . . . -13.1(2) ?
N4 C8 N3 N2 . . . . 168.50(15) ?

loop_
_cod_related_entry_id
_cod_related_entry_database
_cod_related_entry_code
1 ChemSpider 26000919
